data_1551652
loop_
_publ_author_name
'MORIWAKI, Kazuhiro'
'YOSHIDA, Ryouichi'
'AKASHI, Haruo'

_publ_section_title
;
 Synthesis and Crystal Structure of a Sulfur-bridged Incomplete
 Cubane-type Molybdenum Cluster with a Tris(pyrazolyl)methanesulfonate
 Ligand
;
_journal_issue 0
_journal_name_full 'X-ray Structure Analysis Online'
_journal_page_first 11
_journal_paper_doi 10.2116/xraystruct.30.11
_journal_volume 30
_journal_year 2014
_chemical_formula_moiety 'C45 H46 Cl12 Mo6 N24 O13 S12'
_chemical_formula_sum 'C45 H46 Cl12 Mo6 N24 O13 S12'
_chemical_formula_weight 2516.81
_space_group_IT_number 15
_space_group_name_Hall '-C 2yc'
_space_group_name_H-M_alt 'C 1 2/c 1'
_symmetry_cell_setting monoclinic
_symmetry_Int_Tables_number 15
_symmetry_space_group_name_Hall '-C 2yc'
_symmetry_space_group_name_H-M 'C 1 2/c 1'
_atom_sites_solution_hydrogens geom
_atom_sites_solution_primary direct
_atom_sites_solution_secondary difmap
_cell_angle_alpha 90.0000
_cell_angle_beta 132.942(3)
_cell_angle_gamma 90.0000
_cell_formula_units_Z 4
_cell_length_a 24.509(7)
_cell_length_b 29.273(6)
_cell_length_c 16.490(5)
_cell_measurement_reflns_used 6158
_cell_measurement_temperature 93
_cell_measurement_theta_max 26.05
_cell_measurement_theta_min 3.25
_cell_volume 8661(4)
_computing_cell_refinement CrystalClear
_computing_data_collection 'CrystalClear (Rigaku Inc., 2008)'
_computing_data_reduction CrystalClear
_computing_molecular_graphics 'CrystalStructure 4.0'
_computing_publication_material 'CrystalStructure 4.0 (Rigaku, 2010)'
_computing_structure_refinement 'SHELXL97 (Sheldrick, 2008)'
_computing_structure_solution 'SHELXS97 (Sheldrick, 2008)'
_diffrn_ambient_temperature 93
_diffrn_detector_area_resol_mean 7.111
_diffrn_measured_fraction_theta_full 0.991
_diffrn_measured_fraction_theta_max 0.991
_diffrn_measurement_device_type 'Rigaku Saturn724'
_diffrn_measurement_method \w
_diffrn_radiation_type 'Mo K\a'
_diffrn_radiation_wavelength 0.71075
_diffrn_reflns_av_R_equivalents 0.0332
_diffrn_reflns_limit_h_max 15
_diffrn_reflns_limit_h_min -29
_diffrn_reflns_limit_k_max 35
_diffrn_reflns_limit_k_min -35
_diffrn_reflns_limit_l_max 19
_diffrn_reflns_limit_l_min -18
_diffrn_reflns_number 16204
_diffrn_reflns_theta_full 25.50
_diffrn_reflns_theta_max 25.50
_diffrn_standards_number 0
_exptl_absorpt_coefficient_mu 1.566
_exptl_absorpt_correction_T_max 0.882
_exptl_absorpt_correction_T_min 0.754
_exptl_absorpt_correction_type multi-scan
_exptl_absorpt_process_details 'REQAB (Rigaku, 1998)'
_exptl_crystal_colour brown
_exptl_crystal_density_diffrn 1.930
_exptl_crystal_density_method 'not measured'
_exptl_crystal_description block
_exptl_crystal_F_000 4944.00
_exptl_crystal_size_max 0.150
_exptl_crystal_size_mid 0.150
_exptl_crystal_size_min 0.080
_refine_diff_density_max 2.130
_refine_diff_density_min -1.120
_refine_ls_extinction_method none
_refine_ls_goodness_of_fit_ref 1.128
_refine_ls_hydrogen_treatment constr
_refine_ls_number_parameters 564
_refine_ls_number_reflns 7989
_refine_ls_number_restraints 0
_refine_ls_R_factor_all 0.0798
_refine_ls_R_factor_gt 0.0656
_refine_ls_shift/su_max 0.000
_refine_ls_structure_factor_coef Fsqd
_refine_ls_weighting_details 'w = 1/[\s^2^(Fo^2^)+(0.0286P)^2^+183.6587P] where P=(Fo^2^+2Fc^2^)/3'
_refine_ls_weighting_scheme calc
_refine_ls_wR_factor_ref 0.1371
_reflns_number_gt 6688
_reflns_number_total 7991
_reflns_threshold_expression F^2^>2.0\s(F^2^)
_cod_data_source_file 30_11_1.txt
_cod_data_source_block 120730b
_cod_database_code 1551652

loop_
_symmetry_equiv_pos_site_id
_symmetry_equiv_pos_as_xyz
1 +X,+Y,+Z
2 -X,+Y,1/2-Z
3 -X,-Y,-Z
4 +X,-Y,1/2+Z
5 1/2+X,1/2+Y,+Z
6 1/2-X,1/2+Y,1/2-Z
7 1/2-X,1/2-Y,-Z
8 1/2+X,1/2-Y,1/2+Z

loop_
_atom_site_label
_atom_site_type_symbol
_atom_site_fract_x
_atom_site_fract_y
_atom_site_fract_z
_atom_site_U_iso_or_equiv
_atom_site_adp_type
_atom_site_occupancy
_atom_site_symmetry_multiplicity
_atom_site_calc_flag
_atom_site_refinement_flags
Mo1 Mo 0.19212(3) 0.02207(2) 0.80150(5) 0.01620(16) Uani 1.0 8 d .
Mo2 Mo 0.12303(4) 0.10209(2) 0.68194(5) 0.01987(16) Uani 1.0 8 d .
Mo3 Mo 0.05199(3) 0.04711(2) 0.72215(5) 0.01658(16) Uani 1.0 8 d .
Cl1 Cl -0.07167(10) 0.00583(7) 0.61616(16) 0.0261(5) Uani 1.0 8 d .
Cl2 Cl 0.1947(2) 0.21378(12) 0.9391(4) 0.0869(12) Uani 1.0 8 d .
Cl3 Cl 0.37831(16) 0.21590(10) 0.6964(3) 0.0625(8) Uani 1.0 8 d .
Cl4 Cl 0.27884(13) 0.13963(9) 0.6306(3) 0.0496(7) Uani 1.0 8 d .
Cl5 Cl 0.4793(3) -0.13424(16) 0.8566(5) 0.0600(17) Uani 0.5000 8 d .
Cl6 Cl 0.3464(3) -0.1160(2) 0.6269(4) 0.0503(14) Uani 0.5000 8 d .
Cl7 Cl 0.1881(19) 0.1265(7) 0.350(3) 0.070(9) Uani 0.2500 8 d .
Cl8 Cl 0.0876(10) 0.1728(9) 0.1366(14) 0.104(7) Uani 0.2500 8 d .
Cl9 Cl 0.168(2) 0.1295(11) 0.314(3) 0.090(13) Uani 0.2500 8 d .
Cl10 Cl 0.0708(7) 0.1996(5) 0.1288(14) 0.072(5) Uani 0.2500 8 d .
S1 S 0.16407(10) 0.08651(6) 0.85554(14) 0.0162(4) Uani 1.0 8 d .
S2 S 0.09050(10) -0.02225(7) 0.70853(17) 0.0240(5) Uani 1.0 8 d .
S3 S 0.17816(11) 0.04886(8) 0.65815(16) 0.0278(5) Uani 1.0 8 d .
S4 S 0.00395(10) 0.07368(8) 0.55485(15) 0.0261(5) Uani 1.0 8 d .
S5 S 0.38138(10) 0.01880(7) 0.97023(15) 0.0195(4) Uani 1.0 8 d .
S6 S 0.1494(2) 0.27144(13) 0.6029(5) 0.0874(15) Uani 1.0 8 d .
O1 O 0.0000 0.0836(2) 0.7500 0.0195(16) Uani 1.0 4 d .
O2 O 0.3114(3) 0.04454(17) 0.9113(5) 0.0212(12) Uani 1.0 8 d .
O3 O 0.3997(3) 0.0123(2) 0.9048(5) 0.0318(14) Uani 1.0 8 d .
O4 O 0.4394(3) 0.03360(19) 1.0816(5) 0.0292(14) Uani 1.0 8 d .
O5 O 0.0742(5) 0.2812(4) 0.5001(10) 0.115(5) Uani 1.0 8 d .
O6 O 0.2036(5) 0.2665(3) 0.5933(8) 0.082(4) Uani 1.0 8 d .
O7 O 0.1738(7) 0.2953(3) 0.6986(13) 0.113(5) Uani 1.0 8 d .
N1 N 0.2554(4) -0.0080(2) 0.9686(5) 0.0190(14) Uani 1.0 8 d .
N2 N 0.3210(4) -0.0324(2) 1.0269(6) 0.0220(15) Uani 1.0 8 d .
N3 N 0.2381(4) -0.0381(3) 0.7860(5) 0.0221(15) Uani 1.0 8 d .
N4 N 0.3025(4) -0.0597(3) 0.8720(6) 0.0265(16) Uani 1.0 8 d .
N5 N 0.4180(4) -0.0679(3) 1.0533(6) 0.0252(15) Uani 1.0 8 d .
N6 N 0.4077(4) -0.1102(3) 1.0789(7) 0.0328(17) Uani 1.0 8 d .
N7 N 0.2175(4) 0.1517(2) 0.7717(6) 0.0240(15) Uani 1.0 8 d .
N8 N 0.2128(4) 0.1939(3) 0.7336(7) 0.0322(17) Uani 1.0 8 d .
N9 N 0.1004(4) 0.1364(3) 0.5419(6) 0.0341(18) Uani 1.0 8 d .
N10 N 0.1128(5) 0.1817(4) 0.5399(8) 0.051(3) Uani 1.0 8 d .
N11 N 0.0725(4) 0.1689(3) 0.6686(6) 0.0292(17) Uani 1.0 8 d .
N12 N 0.0871(5) 0.2097(3) 0.6464(8) 0.041(2) Uani 1.0 8 d .
C1 C 0.2526(5) 0.0020(3) 1.0447(7) 0.0252(18) Uani 1.0 8 d .
C2 C 0.3142(5) -0.0147(3) 1.1485(7) 0.030(2) Uani 1.0 8 d .
C3 C 0.3574(5) -0.0360(3) 1.1356(7) 0.0293(19) Uani 1.0 8 d .
C4 C 0.2097(5) -0.0621(3) 0.6962(8) 0.034(3) Uani 1.0 8 d .
C5 C 0.2565(5) -0.0988(4) 0.7235(9) 0.048(3) Uani 1.0 8 d .
C6 C 0.3152(5) -0.0958(3) 0.8343(9) 0.040(3) Uani 1.0 8 d .
C7 C 0.4839(5) -0.0656(3) 1.0783(7) 0.030(2) Uani 1.0 8 d .
C8 C 0.5181(5) -0.1067(3) 1.1253(7) 0.032(2) Uani 1.0 8 d .
C9 C 0.4698(5) -0.1322(3) 1.1262(7) 0.032(2) Uani 1.0 8 d .
C10 C 0.3543(4) -0.0387(3) 0.9803(7) 0.0220(17) Uani 1.0 8 d .
C11 C 0.2879(5) 0.1478(3) 0.8669(7) 0.0286(19) Uani 1.0 8 d .
C12 C 0.3275(6) 0.1872(4) 0.8889(8) 0.041(3) Uani 1.0 8 d .
C13 C 0.2784(6) 0.2159(4) 0.8034(9) 0.045(3) Uani 1.0 8 d .
C14 C 0.0781(5) 0.1176(5) 0.4489(8) 0.056(4) Uani 1.0 8 d .
C15 C 0.0770(7) 0.1504(7) 0.3872(11) 0.090(6) Uani 1.0 8 d .
C16 C 0.0988(6) 0.1910(6) 0.4455(11) 0.080(6) Uani 1.0 8 d .
C17 C 0.0183(5) 0.1776(3) 0.6666(8) 0.037(3) Uani 1.0 8 d .
C18 C -0.0021(6) 0.2233(4) 0.6423(11) 0.054(4) Uani 1.0 8 d .
C19 C 0.0429(7) 0.2427(4) 0.6314(12) 0.066(4) Uani 1.0 8 d .
C20 C 0.1406(6) 0.2104(4) 0.6327(10) 0.047(3) Uani 1.0 8 d .
C21 C 0.2859(16) 0.2283(9) 1.057(3) 0.080(9) Uani 0.5000 8 d .
C22 C 0.3014(6) 0.1827(4) 0.5830(10) 0.054(3) Uani 1.0 8 d .
C23 C 0.4238(10) -0.0954(7) 0.7539(13) 0.039(5) Uani 0.5000 8 d .
C24 C 0.167(3) 0.1733(13) 0.266(5) 0.066(17) Uani 0.2500 8 d .
C25 C 0.136(4) 0.1579(18) 0.180(7) 0.09(3) Uani 0.2500 8 d .
H1 H 0.2133 0.0186 1.0296 0.0302 Uiso 1.0 8 calc R
H2 H 0.3241 -0.0119 1.2149 0.0360 Uiso 1.0 8 calc R
H3 H 0.4040 -0.0505 1.1919 0.0352 Uiso 1.0 8 calc R
H4 H 0.1640 -0.0552 0.6235 0.0411 Uiso 1.0 8 calc R
H5 H 0.2487 -0.1210 0.6745 0.0572 Uiso 1.0 8 calc R
H6 H 0.3575 -0.1153 0.8779 0.0479 Uiso 1.0 8 calc R
H7 H 0.5020 -0.0406 1.0657 0.0356 Uiso 1.0 8 calc R
H8 H 0.5650 -0.1161 1.1519 0.0379 Uiso 1.0 8 calc R
H9 H 0.4809 -0.1619 1.1573 0.0386 Uiso 1.0 8 calc R
H11 H 0.3083 0.1217 0.9135 0.0343 Uiso 1.0 8 calc R
H12 H 0.3787 0.1928 0.9514 0.0493 Uiso 1.0 8 calc R
H13 H 0.2884 0.2459 0.7944 0.0545 Uiso 1.0 8 calc R
H14 H 0.0650 0.0864 0.4285 0.0676 Uiso 1.0 8 calc R
H15 H 0.0640 0.1460 0.3188 0.1075 Uiso 1.0 8 calc R
H16 H 0.1031 0.2199 0.4241 0.0963 Uiso 1.0 8 calc R
H17 H -0.0034 0.1556 0.6798 0.0439 Uiso 1.0 8 calc R
H18 H -0.0399 0.2380 0.6348 0.0647 Uiso 1.0 8 calc R
H19 H 0.0431 0.2740 0.6160 0.0796 Uiso 1.0 8 calc R
H22A H 0.2577 0.2028 0.5303 0.0642 Uiso 1.0 8 calc R
H22B H 0.3143 0.1686 0.5433 0.0642 Uiso 1.0 8 calc R
H23A H 0.4543 -0.0786 0.7447 0.0462 Uiso 0.5000 8 calc R
H23B H 0.4072 -0.0730 0.7783 0.0462 Uiso 0.5000 8 calc R

loop_
_atom_site_aniso_label
_atom_site_aniso_U_11
_atom_site_aniso_U_22
_atom_site_aniso_U_33
_atom_site_aniso_U_12
_atom_site_aniso_U_13
_atom_site_aniso_U_23
Mo1 0.0138(3) 0.0190(4) 0.0157(4) -0.0006(3) 0.0100(3) -0.0029(3)
Mo2 0.0169(3) 0.0272(4) 0.0175(4) 0.0033(3) 0.0125(3) 0.0050(3)
Mo3 0.0144(3) 0.0183(4) 0.0176(4) -0.0006(3) 0.0111(3) -0.0019(3)
Cl1 0.0177(9) 0.0288(10) 0.0314(11) -0.0055(8) 0.0166(9) -0.0118(9)
Cl2 0.079(3) 0.064(2) 0.126(4) -0.0248(18) 0.073(3) -0.039(3)
Cl3 0.0570(17) 0.0517(16) 0.092(3) 0.0099(14) 0.0559(18) 0.0201(16)
Cl4 0.0376(13) 0.0526(15) 0.0611(17) 0.0084(12) 0.0345(13) 0.0244(14)
Cl5 0.043(3) 0.031(3) 0.056(4) -0.011(3) 0.014(3) 0.020(3)
Cl6 0.048(3) 0.080(4) 0.020(3) -0.032(3) 0.022(3) -0.018(3)
Cl7 0.067(15) 0.027(8) 0.14(3) 0.002(7) 0.079(18) -0.003(10)
Cl8 0.056(10) 0.15(3) 0.048(9) 0.036(12) 0.013(8) 0.013(12)
Cl9 0.08(2) 0.11(2) 0.11(3) -0.016(13) 0.08(2) -0.066(17)
Cl10 0.029(6) 0.057(8) 0.090(11) 0.005(6) 0.025(7) -0.036(8)
S1 0.0159(9) 0.0172(9) 0.0159(9) -0.0010(8) 0.0110(8) -0.0010(8)
S2 0.0166(9) 0.0222(10) 0.0303(11) -0.0034(8) 0.0149(9) -0.0104(9)
S3 0.0223(10) 0.0438(13) 0.0193(10) 0.0051(10) 0.0150(9) 0.0017(10)
S4 0.0168(9) 0.0446(13) 0.0148(10) 0.0024(9) 0.0099(9) -0.0006(9)
S5 0.0149(9) 0.0233(10) 0.0188(10) -0.0003(8) 0.0109(8) 0.0017(8)
S6 0.064(3) 0.060(3) 0.154(4) 0.0337(18) 0.081(3) 0.079(3)
O1 0.016(4) 0.024(4) 0.023(4) 0.0000 0.015(4) 0.0000
O2 0.016(3) 0.020(3) 0.024(3) -0.003(3) 0.013(3) 0.000(3)
O3 0.027(3) 0.047(4) 0.031(4) -0.000(3) 0.023(3) 0.002(3)
O4 0.020(3) 0.030(3) 0.018(3) -0.004(3) 0.005(3) -0.001(3)
O5 0.066(6) 0.108(8) 0.183(11) 0.050(6) 0.090(8) 0.119(8)
O6 0.046(5) 0.085(6) 0.112(8) 0.017(5) 0.052(6) 0.072(6)
O7 0.121(9) 0.028(5) 0.249(16) 0.022(6) 0.150(12) 0.042(7)
N1 0.018(3) 0.019(4) 0.021(4) 0.006(3) 0.013(3) 0.003(3)
N2 0.018(4) 0.020(4) 0.025(4) 0.001(3) 0.014(3) 0.005(3)
N3 0.012(3) 0.026(4) 0.020(4) -0.001(3) 0.007(3) -0.008(3)
N4 0.020(4) 0.022(4) 0.035(4) 0.001(3) 0.018(4) -0.006(3)
N5 0.019(4) 0.021(4) 0.032(4) 0.003(3) 0.017(4) 0.004(3)
N6 0.033(4) 0.023(4) 0.042(5) 0.006(4) 0.025(4) 0.003(4)
N7 0.025(4) 0.019(4) 0.035(4) -0.003(3) 0.023(4) 0.007(3)
N8 0.036(4) 0.026(4) 0.044(5) 0.002(4) 0.031(4) 0.013(4)
N9 0.021(4) 0.055(5) 0.026(4) 0.011(4) 0.016(4) 0.020(4)
N10 0.026(4) 0.071(7) 0.052(6) 0.015(5) 0.025(5) 0.046(5)
N11 0.033(4) 0.020(4) 0.046(5) 0.009(3) 0.031(4) 0.016(4)
N12 0.045(5) 0.025(4) 0.074(6) 0.012(4) 0.049(5) 0.025(4)
C1 0.023(4) 0.029(5) 0.027(5) -0.001(4) 0.019(4) -0.001(4)
C2 0.029(5) 0.042(5) 0.024(5) 0.003(4) 0.020(4) 0.005(4)
C3 0.022(4) 0.036(5) 0.027(5) 0.002(4) 0.016(4) 0.008(4)
C4 0.021(4) 0.047(6) 0.030(5) -0.003(4) 0.016(4) -0.019(5)
C5 0.031(5) 0.048(6) 0.048(7) -0.000(5) 0.020(5) -0.028(5)
C6 0.029(5) 0.029(5) 0.055(7) 0.008(4) 0.026(5) -0.012(5)
C7 0.023(5) 0.038(5) 0.024(5) 0.000(4) 0.015(4) -0.009(4)
C8 0.020(4) 0.034(5) 0.026(5) 0.006(4) 0.010(4) -0.008(4)
C9 0.035(5) 0.023(5) 0.025(5) 0.002(4) 0.016(5) -0.001(4)
C10 0.020(4) 0.020(4) 0.025(5) 0.003(4) 0.015(4) 0.000(4)
C11 0.032(5) 0.024(5) 0.031(5) -0.006(4) 0.022(5) -0.001(4)
C12 0.031(5) 0.037(6) 0.041(6) -0.012(5) 0.019(5) 0.006(5)
C13 0.053(7) 0.029(5) 0.057(7) -0.011(5) 0.038(6) 0.003(5)
C14 0.026(5) 0.121(11) 0.021(5) -0.004(6) 0.016(5) 0.008(6)
C15 0.044(7) 0.179(18) 0.031(7) -0.025(10) 0.020(6) 0.025(9)
C16 0.029(6) 0.147(15) 0.054(8) 0.021(8) 0.024(6) 0.072(9)
C17 0.042(6) 0.028(5) 0.056(7) 0.010(5) 0.040(6) 0.012(5)
C18 0.058(7) 0.032(6) 0.104(10) 0.022(5) 0.068(8) 0.030(6)
C19 0.057(7) 0.035(6) 0.124(12) 0.019(6) 0.068(9) 0.032(7)
C20 0.030(5) 0.049(6) 0.070(8) 0.013(5) 0.037(6) 0.033(6)
C21 0.081(19) 0.044(14) 0.08(2) 0.003(14) 0.042(17) 0.001(14)
C22 0.050(7) 0.052(7) 0.077(9) 0.013(6) 0.050(7) 0.025(6)
C23 0.036(10) 0.051(12) 0.011(8) -0.014(9) 0.009(8) -0.006(8)
C24 0.05(3) 0.012(19) 0.08(4) -0.008(18) 0.02(3) 0.01(3)
C25 0.09(5) 0.04(3) 0.14(7) -0.04(4) 0.08(5) -0.06(4)

loop_
_atom_type_symbol
_atom_type_description
_atom_type_scat_dispersion_real
_atom_type_scat_dispersion_imag
_atom_type_scat_source
C C 0.0033 0.0016
;
International Tables for Crystallography
(1992, Vol. C, Tables 4.2.6.8 and 6.1.1.4)
;
H H 0.0000 0.0000
;
International Tables for Crystallography
(1992, Vol. C, Table 6.1.1.4)
;
O O 0.0106 0.0060
;
International Tables for Crystallography
(1992, Vol. C, Tables 4.2.6.8 and 6.1.1.4)
;
Mo Mo -1.6832 0.6857
;
International Tables for Crystallography
(1992, Vol. C, Tables 4.2.6.8 and 6.1.1.4)
;
S S 0.1246 0.1234
;
International Tables for Crystallography
(1992, Vol. C, Tables 4.2.6.8 and 6.1.1.4)
;
Cl Cl 0.1484 0.1585
;
International Tables for Crystallography
(1992, Vol. C, Tables 4.2.6.8 and 6.1.1.4)
;
N N 0.0061 0.0033
;
International Tables for Crystallography
(1992, Vol. C, Tables 4.2.6.8 and 6.1.1.4)
;

loop_
_geom_angle_atom_site_label_1
_geom_angle_atom_site_label_2
_geom_angle_atom_site_label_3
_geom_angle
_geom_angle_publ_flag
_geom_angle_site_symmetry_1
_geom_angle_site_symmetry_3
Mo2 Mo1 Mo3 59.26(3) yes . .
Mo2 Mo1 S1 53.44(6) yes . .
Mo2 Mo1 S2 98.43(6) yes . .
Mo2 Mo1 S3 52.12(8) yes . .
Mo2 Mo1 O2 98.90(13) yes . .
Mo2 Mo1 N1 142.0(2) yes . .
Mo2 Mo1 N3 135.0(3) yes . .
Mo3 Mo1 S1 52.78(5) yes . .
Mo3 Mo1 S2 52.98(7) yes . .
Mo3 Mo1 S3 98.88(7) yes . .
Mo3 Mo1 O2 143.55(17) yes . .
Mo3 Mo1 N1 106.2(3) yes . .
Mo3 Mo1 N3 135.60(17) yes . .
S1 Mo1 S2 104.17(10) yes . .
S1 Mo1 S3 103.74(9) yes . .
S1 Mo1 O2 90.89(18) yes . .
S1 Mo1 N1 89.2(3) yes . .
S1 Mo1 N3 168.79(15) yes . .
S2 Mo1 S3 100.22(10) yes . .
S2 Mo1 O2 161.70(14) yes . .
S2 Mo1 N1 97.44(19) yes . .
S2 Mo1 N3 82.84(19) yes . .
S3 Mo1 O2 85.9(2) yes . .
S3 Mo1 N1 154.7(3) yes . .
S3 Mo1 N3 83.2(3) yes . .
O2 Mo1 N1 72.1(3) yes . .
O2 Mo1 N3 80.8(3) yes . .
N1 Mo1 N3 81.2(3) yes . .
Mo1 Mo2 Mo3 61.11(4) yes . .
Mo1 Mo2 S1 54.63(6) yes . .
Mo1 Mo2 S3 52.75(8) yes . .
Mo1 Mo2 S4 97.11(7) yes . .
Mo1 Mo2 N7 102.86(15) yes . .
Mo1 Mo2 N9 136.2(3) yes . .
Mo1 Mo2 N11 146.6(3) yes . .
Mo3 Mo2 S1 53.82(6) yes . .
Mo3 Mo2 S3 100.87(8) yes . .
Mo3 Mo2 S4 52.47(8) yes . .
Mo3 Mo2 N7 139.3(3) yes . .
Mo3 Mo2 N9 139.73(18) yes . .
Mo3 Mo2 N11 97.8(3) yes . .
S1 Mo2 S3 105.51(9) yes . .
S1 Mo2 S4 105.39(10) yes . .
S1 Mo2 N7 85.9(3) yes . .
S1 Mo2 N9 163.0(2) yes . .
S1 Mo2 N11 92.2(3) yes . .
S3 Mo2 S4 97.48(9) yes . .
S3 Mo2 N7 95.2(3) yes . .
S3 Mo2 N9 83.5(3) yes . .
S3 Mo2 N11 159.6(4) yes . .
S4 Mo2 N7 160.01(16) yes . .
S4 Mo2 N9 87.3(2) yes . .
S4 Mo2 N11 87.30(18) yes . .
N7 Mo2 N9 78.9(3) yes . .
N7 Mo2 N11 75.6(3) yes . .
N9 Mo2 N11 76.9(4) yes . .
Mo1 Mo3 Mo2 59.63(3) yes . .
Mo1 Mo3 Mo3 144.43(4) yes . 2_556
Mo1 Mo3 Cl1 134.46(7) yes . .
Mo1 Mo3 Cl1 94.89(6) yes . 2_556
Mo1 Mo3 S1 54.01(7) yes . .
Mo1 Mo3 S2 50.75(6) yes . .
Mo1 Mo3 S4 96.45(8) yes . .
Mo1 Mo3 O1 145.34(7) yes . .
Mo2 Mo3 Mo3 144.37(4) yes . 2_556
Mo2 Mo3 Cl1 139.62(7) yes . .
Mo2 Mo3 Cl1 142.47(5) yes . 2_556
Mo2 Mo3 S1 53.89(7) yes . .
Mo2 Mo3 S2 97.03(9) yes . .
Mo2 Mo3 S4 53.14(6) yes . .
Mo2 Mo3 O1 111.01(15) yes . .
Mo3 Mo3 Cl1 52.92(8) yes 2_556 .
Mo3 Mo3 Cl1 49.92(6) yes 2_556 2_556
Mo3 Mo3 S1 112.28(9) yes 2_556 .
Mo3 Mo3 S2 118.59(9) yes 2_556 .
Mo3 Mo3 S4 119.06(8) yes 2_556 .
Mo3 Mo3 O1 33.36(15) yes 2_556 .
Cl1 Mo3 Cl1 77.89(8) yes . 2_556
Cl1 Mo3 S1 164.74(11) yes . .
Cl1 Mo3 S2 83.71(8) yes . .
Cl1 Mo3 S4 86.51(9) yes . .
Cl1 Mo3 O1 75.96(13) yes . .
Cl1 Mo3 S1 89.23(8) yes 2_556 .
Cl1 Mo3 S2 83.74(10) yes 2_556 .
Cl1 Mo3 S4 164.40(8) yes 2_556 .
Cl1 Mo3 O1 73.29(13) yes 2_556 .
S1 Mo3 S2 103.20(8) yes . .
S1 Mo3 S4 106.11(9) yes . .
S1 Mo3 O1 92.63(12) yes . .
S2 Mo3 S4 95.20(10) yes . .
S2 Mo3 O1 151.92(17) yes . .
S4 Mo3 O1 102.58(11) yes . .
Mo3 Cl1 Mo3 77.16(6) yes . 2_556
C21 Cl2 C21 67.3(11) yes . 7_557
Cl9 Cl8 C24 36(2) yes . .
Cl9 Cl8 C25 47(8) yes . .
C24 Cl8 C25 43(7) yes . .
Cl8 Cl9 C24 39.6(18) yes . .
Cl8 Cl9 C25 21(4) yes . .
C24 Cl9 C25 36(3) yes . .
C24 Cl10 C25 35(4) yes . .
Mo1 S1 Mo2 71.93(8) yes . .
Mo1 S1 Mo3 73.20(6) yes . .
Mo2 S1 Mo3 72.29(6) yes . .
Mo1 S2 Mo3 76.27(7) yes . .
Mo1 S3 Mo2 75.13(11) yes . .
Mo2 S4 Mo3 74.39(6) yes . .
O2 S5 O3 113.0(4) yes . .
O2 S5 O4 112.7(4) yes . .
O2 S5 C10 101.3(4) yes . .
O3 S5 O4 117.4(5) yes . .
O3 S5 C10 105.1(5) yes . .
O4 S5 C10 105.3(4) yes . .
O5 S6 O6 115.0(10) yes . .
O5 S6 O7 116.0(9) yes . .
O5 S6 C20 102.1(6) yes . .
O6 S6 O7 116.3(8) yes . .
O6 S6 C20 102.1(7) yes . .
O7 S6 C20 102.1(9) yes . .
Mo3 O1 Mo3 113.3(3) yes . 2_556
Mo1 O2 S5 132.1(3) yes . .
Mo1 N1 N2 124.3(8) yes . .
Mo1 N1 C1 129.7(6) yes . .
N2 N1 C1 103.9(7) yes . .
N1 N2 C3 111.3(10) yes . .
N1 N2 C10 120.0(8) yes . .
C3 N2 C10 125.7(8) yes . .
Mo1 N3 N4 125.0(6) yes . .
Mo1 N3 C4 129.1(5) yes . .
N4 N3 C4 105.8(8) yes . .
N3 N4 C6 110.3(7) yes . .
N3 N4 C10 120.6(7) yes . .
C6 N4 C10 127.7(7) yes . .
N6 N5 C7 112.1(8) yes . .
N6 N5 C10 118.0(8) yes . .
C7 N5 C10 127.5(9) yes . .
N5 N6 C9 103.9(10) yes . .
Mo2 N7 N8 124.3(4) yes . .
Mo2 N7 C11 130.8(6) yes . .
N8 N7 C11 104.9(7) yes . .
N7 N8 C13 111.4(7) yes . .
N7 N8 C20 119.1(8) yes . .
C13 N8 C20 129.3(9) yes . .
Mo2 N9 N10 124.3(8) yes . .
Mo2 N9 C14 128.5(8) yes . .
N10 N9 C14 107.0(11) yes . .
N9 N10 C16 109.3(11) yes . .
N9 N10 C20 119.4(12) yes . .
C16 N10 C20 131.2(12) yes . .
Mo2 N11 N12 124.1(9) yes . .
Mo2 N11 C17 130.0(7) yes . .
N12 N11 C17 105.4(8) yes . .
N11 N12 C19 110.7(13) yes . .
N11 N12 C20 118.4(9) yes . .
C19 N12 C20 130.6(12) yes . .
N1 C1 C2 111.9(10) yes . .
C1 C2 C3 106.0(11) yes . .
N2 C3 C2 106.8(7) yes . .
N3 C4 C5 110.7(7) yes . .
C4 C5 C6 105.5(11) yes . .
N4 C6 C5 107.6(9) yes . .
N5 C7 C8 105.6(10) yes . .
C7 C8 C9 106.2(10) yes . .
N6 C9 C8 112.1(9) yes . .
S5 C10 N2 107.1(6) yes . .
S5 C10 N4 110.0(7) yes . .
S5 C10 N5 111.4(7) yes . .
N2 C10 N4 111.5(8) yes . .
N2 C10 N5 108.1(9) yes . .
N4 C10 N5 108.7(8) yes . .
N7 C11 C12 110.7(8) yes . .
C11 C12 C13 106.1(8) yes . .
N8 C13 C12 106.9(10) yes . .
N9 C14 C15 110.1(13) yes . .
C14 C15 C16 106.3(16) yes . .
N10 C16 C15 107.3(16) yes . .
N11 C17 C18 110.3(13) yes . .
C17 C18 C19 106.1(14) yes . .
N12 C19 C18 107.4(11) yes . .
S6 C20 N8 110.1(7) yes . .
S6 C20 N10 109.0(11) yes . .
S6 C20 N12 108.8(8) yes . .
N8 C20 N10 110.2(10) yes . .
N8 C20 N12 109.6(12) yes . .
N10 C20 N12 109.1(9) yes . .
Cl2 C21 Cl2 112.7(13) yes . 7_557
Cl2 C21 C21 56.6(10) yes . 7_557
Cl2 C21 C21 56.1(11) yes 7_557 7_557
Cl3 C22 Cl4 110.5(8) yes . .
Cl5 C23 Cl6 116.9(12) yes . .
Cl7 C24 Cl8 118(3) yes . .
Cl7 C24 Cl9 13.3(15) yes . .
Cl7 C24 Cl10 132(4) yes . .
Cl7 C24 C25 105(5) yes . .
Cl8 C24 Cl9 105(3) yes . .
Cl8 C24 Cl10 24.7(12) yes . .
Cl8 C24 C25 36(5) yes . .
Cl9 C24 Cl10 120(4) yes . .
Cl9 C24 C25 94(5) yes . .
Cl10 C24 C25 58(4) yes . .
Cl8 C25 Cl9 112(11) yes . .
Cl8 C25 Cl10 20(3) yes . .
Cl8 C25 C24 101(10) yes . .
Cl9 C25 Cl10 113(8) yes . .
Cl9 C25 C24 50(5) yes . .
Cl10 C25 C24 87(6) yes . .
N1 C1 H1 124.048 no . .
C2 C1 H1 124.059 no . .
C1 C2 H2 126.981 no . .
C3 C2 H2 126.997 no . .
N2 C3 H3 126.567 no . .
C2 C3 H3 126.600 no . .
N3 C4 H4 124.632 no . .
C5 C4 H4 124.661 no . .
C4 C5 H5 127.248 no . .
C6 C5 H5 127.248 no . .
N4 C6 H6 126.204 no . .
C5 C6 H6 126.192 no . .
N5 C7 H7 127.187 no . .
C8 C7 H7 127.188 no . .
C7 C8 H8 126.934 no . .
C9 C8 H8 126.907 no . .
N6 C9 H9 123.933 no . .
C8 C9 H9 123.948 no . .
N7 C11 H11 124.679 no . .
C12 C11 H11 124.671 no . .
C11 C12 H12 126.964 no . .
C13 C12 H12 126.970 no . .
N8 C13 H13 126.532 no . .
C12 C13 H13 126.528 no . .
N9 C14 H14 124.947 no . .
C15 C14 H14 124.939 no . .
C14 C15 H15 126.870 no . .
C16 C15 H15 126.877 no . .
N10 C16 H16 126.352 no . .
C15 C16 H16 126.354 no . .
N11 C17 H17 124.841 no . .
C18 C17 H17 124.841 no . .
C17 C18 H18 126.941 no . .
C19 C18 H18 126.959 no . .
N12 C19 H19 126.294 no . .
C18 C19 H19 126.280 no . .
Cl3 C22 H22A 109.546 no . .
Cl3 C22 H22B 109.546 no . .
Cl4 C22 H22A 109.539 no . .
Cl4 C22 H22B 109.534 no . .
H22A C22 H22B 108.096 no . .
Cl5 C23 H23A 108.077 no . .
Cl5 C23 H23B 108.074 no . .
Cl6 C23 H23A 108.086 no . .
Cl6 C23 H23B 108.074 no . .
H23A C23 H23B 107.297 no . .

loop_
_geom_bond_atom_site_label_1
_geom_bond_atom_site_label_2
_geom_bond_distance
_geom_bond_publ_flag
_geom_bond_site_symmetry_2
Mo1 Mo2 2.7736(9) yes .
Mo1 Mo3 2.8146(14) yes .
Mo1 S1 2.379(3) yes .
Mo1 S2 2.244(3) yes .
Mo1 S3 2.284(4) yes .
Mo1 O2 2.246(6) yes .
Mo1 N1 2.226(7) yes .
Mo1 N3 2.199(8) yes .
Mo2 Mo3 2.7631(14) yes .
Mo2 S1 2.343(3) yes .
Mo2 S3 2.265(3) yes .
Mo2 S4 2.295(2) yes .
Mo2 N7 2.233(7) yes .
Mo2 N9 2.213(10) yes .
Mo2 N11 2.244(8) yes .
Mo3 Mo3 3.2446(16) yes 2_556
Mo3 Cl1 2.546(3) yes .
Mo3 Cl1 2.655(3) yes 2_556
Mo3 S1 2.3413(18) yes .
Mo3 S2 2.314(3) yes .
Mo3 S4 2.275(3) yes .
Mo3 O1 1.942(4) yes .
Cl2 C21 1.74(3) yes .
Cl2 C21 1.75(3) yes 7_557
Cl3 C22 1.786(10) yes .
Cl4 C22 1.761(16) yes .
Cl5 C23 1.695(17) yes .
Cl6 C23 1.713(15) yes .
Cl7 C24 1.76(7) yes .
Cl8 Cl9 2.49(4) yes .
Cl8 C24 1.64(5) yes .
Cl8 C25 0.98(8) yes .
Cl9 C24 1.50(7) yes .
Cl9 C25 1.95(12) yes .
Cl10 C24 2.00(4) yes .
Cl10 C25 1.71(8) yes .
S5 O2 1.477(6) yes .
S5 O3 1.435(11) yes .
S5 O4 1.422(5) yes .
S5 C10 1.856(9) yes .
S6 O5 1.446(9) yes .
S6 O6 1.449(16) yes .
S6 O7 1.43(2) yes .
S6 C20 1.903(13) yes .
N1 N2 1.384(10) yes .
N1 C1 1.334(17) yes .
N2 C3 1.357(13) yes .
N2 C10 1.465(18) yes .
N3 N4 1.361(8) yes .
N3 C4 1.328(13) yes .
N4 C6 1.365(16) yes .
N4 C10 1.445(10) yes .
N5 N6 1.386(12) yes .
N5 C7 1.369(16) yes .
N5 C10 1.435(10) yes .
N6 C9 1.314(13) yes .
N7 N8 1.355(11) yes .
N7 C11 1.329(9) yes .
N8 C13 1.342(12) yes .
N8 C20 1.457(11) yes .
N9 N10 1.369(13) yes .
N9 C14 1.346(16) yes .
N10 C16 1.37(3) yes .
N10 C20 1.446(18) yes .
N11 N12 1.365(13) yes .
N11 C17 1.331(19) yes .
N12 C19 1.344(18) yes .
N12 C20 1.47(3) yes .
C1 C2 1.388(10) yes .
C2 C3 1.364(19) yes .
C4 C5 1.404(15) yes .
C5 C6 1.355(13) yes .
C7 C8 1.365(12) yes .
C8 C9 1.407(18) yes .
C11 C12 1.385(15) yes .
C12 C13 1.353(13) yes .
C14 C15 1.39(3) yes .
C15 C16 1.39(3) yes .
C17 C18 1.390(13) yes .
C18 C19 1.36(3) yes .
C21 C21 1.94(4) yes 7_557
C24 C25 1.14(11) yes .
C1 H1 0.950 no .
C2 H2 0.950 no .
C3 H3 0.950 no .
C4 H4 0.950 no .
C5 H5 0.950 no .
C6 H6 0.950 no .
C7 H7 0.950 no .
C8 H8 0.950 no .
C9 H9 0.950 no .
C11 H11 0.950 no .
C12 H12 0.950 no .
C13 H13 0.950 no .
C14 H14 0.950 no .
C15 H15 0.950 no .
C16 H16 0.950 no .
C17 H17 0.950 no .
C18 H18 0.950 no .
C19 H19 0.950 no .
C22 H22A 0.990 no .
C22 H22B 0.990 no .
C23 H23A 0.990 no .
C23 H23B 0.990 no .
